data_4038853
loop_
_publ_author_name
'Ishizuka, Tomoya'
'Tanaka, Shogo'
'Uchida, Sayaka'
'Wei, Lianyu'
'Kojima, Takahiko'

_publ_section_title
;
 Selective Convergence to Atropisomers of a Porphyrin Derivative Having
 Bulky Substituents at the Periphery.
;
_journal_name_full 'The Journal of organic chemistry'
_journal_paper_doi 10.1021/acs.joc.0c01876
_journal_year 2020
_chemical_formula_sum 'C93 H87 N4 O4'
_chemical_formula_weight 1324.66
_space_group_crystal_system monoclinic
_space_group_IT_number 14
_space_group_name_Hall '-P 2ybc'
_space_group_name_H-M_alt 'P 1 21/c 1'
_atom_sites_solution_hydrogens geom
_audit_creation_method SHELXL-2017/1
_cell_angle_alpha 90
_cell_angle_beta 97.1910(10)
_cell_angle_gamma 90
_cell_formula_units_Z 4
_cell_length_a 19.334(2)
_cell_length_b 15.9626(18)
_cell_length_c 24.978(3)
_cell_measurement_reflns_used 5648
_cell_measurement_temperature 120(2)
_cell_measurement_theta_max 27.14
_cell_measurement_theta_min 2.48
_cell_volume 7648.1(15)
_computing_structure_refinement 'SHELXL-2017/1 (Sheldrick, 2017)'
_diffrn_ambient_temperature 120(2)
_diffrn_measured_fraction_theta_full 0.998
_diffrn_measured_fraction_theta_max 0.913
_diffrn_measurement_device_type 'Bruker APEX-II CCD'
_diffrn_radiation_type MoK\a
_diffrn_radiation_wavelength 0.71073
_diffrn_reflns_av_R_equivalents 0.0590
_diffrn_reflns_av_unetI/netI 0.0976
_diffrn_reflns_Laue_measured_fraction_full 0.998
_diffrn_reflns_Laue_measured_fraction_max 0.913
_diffrn_reflns_limit_h_max 25
_diffrn_reflns_limit_h_min -25
_diffrn_reflns_limit_k_max 20
_diffrn_reflns_limit_k_min -14
_diffrn_reflns_limit_l_max 33
_diffrn_reflns_limit_l_min -33
_diffrn_reflns_number 43580
_diffrn_reflns_point_group_measured_fraction_full 0.998
_diffrn_reflns_point_group_measured_fraction_max 0.913
_diffrn_reflns_theta_full 25.242
_diffrn_reflns_theta_max 28.645
_diffrn_reflns_theta_min 1.062
_exptl_absorpt_coefficient_mu 0.070
_exptl_crystal_colour red
_exptl_crystal_density_diffrn 1.150
_exptl_crystal_description platelet
_exptl_crystal_F_000 2820
_refine_diff_density_max 0.291
_refine_diff_density_min -0.462
_refine_diff_density_rms 0.055
_refine_ls_extinction_method none
_refine_ls_goodness_of_fit_ref 1.003
_refine_ls_hydrogen_treatment constr
_refine_ls_matrix_type full
_refine_ls_number_parameters 982
_refine_ls_number_reflns 17947
_refine_ls_number_restraints 61
_refine_ls_restrained_S_all 1.003
_refine_ls_R_factor_all 0.1420
_refine_ls_R_factor_gt 0.0684
_refine_ls_shift/su_max 0.001
_refine_ls_shift/su_mean 0.000
_refine_ls_structure_factor_coef Fsqd
_refine_ls_weighting_details 'w=1/[\s^2^(Fo^2^)+(0.0699P)^2^+3.4880P] where P=(Fo^2^+2Fc^2^)/3'
_refine_ls_weighting_scheme calc
_refine_ls_wR_factor_gt 0.1483
_refine_ls_wR_factor_ref 0.1778
_reflns_Friedel_coverage 0.000
_reflns_number_gt 9811
_reflns_number_total 17947
_reflns_threshold_expression 'I > 2\s(I)'
_cod_data_source_file jo0c01876_si_002.cif
_cod_data_source_block Tanaka23
_cod_original_cell_volume 7648.2(15)
_cod_original_sg_symbol_H-M 'P 21/c'
_cod_database_code 4038853
_shelx_shelxl_version_number 2017/1
_shelx_space_group_comment
;
The symmetry employed for this shelxl refinement is uniquely defined
by the following loop, which should always be used as a source of
symmetry information in preference to the above space-group names.
They are only intended as comments.
;

loop_
_space_group_symop_operation_xyz
'x, y, z'
'-x, y+1/2, -z+1/2'
'-x, -y, -z'
'x, -y-1/2, z-1/2'

loop_
_atom_site_label
_atom_site_type_symbol
_atom_site_fract_x
_atom_site_fract_y
_atom_site_fract_z
_atom_site_U_iso_or_equiv
_atom_site_adp_type
_atom_site_occupancy
_atom_site_site_symmetry_order
_atom_site_calc_flag
_atom_site_refinement_flags_posn
_atom_site_refinement_flags_adp
_atom_site_refinement_flags_occupancy
_atom_site_disorder_assembly
_atom_site_disorder_group
O1 O 0.07071(8) 0.04667(11) 0.31849(7) 0.0254(4) Uani 1 1 d . . . . .
O2 O 0.27638(11) 0.43886(13) -0.07744(7) 0.0390(5) Uani 1 1 d . . . . .
O3 O 0.17093(10) 1.14425(11) 0.14888(8) 0.0334(5) Uani 1 1 d . . . . .
O4 O -0.0257(4) 0.7284(4) 0.5591(3) 0.0283(13) Uani 0.66(2) 1 d . . P A 1
N1 N 0.12430(10) 0.52645(13) 0.31257(8) 0.0203(5) Uani 1 1 d . . . . .
H1 H 0.141517 0.555459 0.287346 0.024 Uiso 1 1 calc R U . . .
N2 N 0.17219(10) 0.48775(13) 0.20965(8) 0.0200(5) Uani 1 1 d . . . . .
N3 N 0.18645(10) 0.66544(13) 0.18554(8) 0.0209(5) Uani 1 1 d . . . . .
H2 H 0.175093 0.636138 0.212980 0.025 Uiso 1 1 calc R U . . .
N4 N 0.12937(10) 0.70446(13) 0.28540(8) 0.0201(5) Uani 1 1 d . . . . .
C1 C 0.09658(12) 0.56042(17) 0.35590(9) 0.0212(5) Uani 1 1 d . . . . .
C2 C 0.07393(13) 0.49166(17) 0.38590(10) 0.0266(6) Uani 1 1 d . . . . .
H3 H 0.051856 0.495826 0.417708 0.032 Uiso 1 1 calc R U . . .
C3 C 0.08921(13) 0.41954(17) 0.36138(10) 0.0257(6) Uani 1 1 d . . . . .
H4 H 0.080279 0.364500 0.373255 0.031 Uiso 1 1 calc R U . . .
C4 C 0.12107(12) 0.44055(16) 0.31459(9) 0.0206(5) Uani 1 1 d . . . . .
O5 O -0.0307(8) 0.764(2) 0.5490(8) 0.068(6) Uani 0.34(2) 1 d . . P A 2
C5 C 0.13827(12) 0.38412(16) 0.27530(9) 0.0193(5) Uani 1 1 d . . . . .
C6 C 0.15615(12) 0.40821(16) 0.22468(9) 0.0200(5) Uani 1 1 d . . . . .
C7 C 0.15915(13) 0.35003(17) 0.17992(10) 0.0235(6) Uani 1 1 d . . . . .
H5 H 0.149182 0.291743 0.179746 0.028 Uiso 1 1 calc R U . . .
C8 C 0.17882(13) 0.39528(16) 0.13899(10) 0.0243(6) Uani 1 1 d . . . . .
H6 H 0.185475 0.374913 0.104270 0.029 Uiso 1 1 calc R U . . .
C9 C 0.18802(12) 0.48143(16) 0.15790(9) 0.0203(5) Uani 1 1 d . . . . .
C10 C 0.21071(12) 0.54707(16) 0.12659(9) 0.0218(6) Uani 1 1 d . . . . .
C11 C 0.20720(13) 0.63184(16) 0.13947(9) 0.0222(6) Uani 1 1 d . . . . .
C12 C 0.21893(14) 0.70059(17) 0.10533(10) 0.0279(6) Uani 1 1 d . . . . .
H7 H 0.233359 0.696637 0.070429 0.033 Uiso 1 1 calc R U . . .
C13 C 0.20604(14) 0.77244(17) 0.13106(10) 0.0271(6) Uani 1 1 d . . . . .
H8 H 0.209695 0.827507 0.117269 0.033 Uiso 1 1 calc R U . . .
C14 C 0.18598(13) 0.75127(16) 0.18257(10) 0.0215(5) Uani 1 1 d . . . . .
C15 C 0.16603(12) 0.80791(16) 0.22083(9) 0.0202(5) Uani 1 1 d . . . . .
C16 C 0.13764(12) 0.78506(16) 0.26771(9) 0.0198(5) Uani 1 1 d . . . . .
C17 C 0.11391(12) 0.84467(16) 0.30551(10) 0.0222(6) Uani 1 1 d . . . . .
H9 H 0.113721 0.903979 0.302376 0.027 Uiso 1 1 calc R U . . .
C18 C 0.09232(12) 0.79964(16) 0.34570(10) 0.0229(6) Uani 1 1 d . . . . .
H10 H 0.073638 0.821133 0.376325 0.027 Uiso 1 1 calc R U . . .
C19 C 0.10287(12) 0.71213(16) 0.33361(9) 0.0210(5) Uani 1 1 d . . . . .
C20 C 0.08892(13) 0.64560(17) 0.36759(9) 0.0223(6) Uani 1 1 d . . . . .
C21 C 0.12496(12) 0.29286(16) 0.28563(9) 0.0197(5) Uani 1 1 d . . . . .
C22 C 0.17053(12) 0.24035(16) 0.31951(9) 0.0191(5) Uani 1 1 d . . . . .
C23 C 0.15016(12) 0.15834(16) 0.32824(9) 0.0207(5) Uani 1 1 d . . . . .
H11 H 0.180490 0.122914 0.350962 0.025 Uiso 1 1 calc R U . . .
C24 C 0.08646(12) 0.12701(16) 0.30450(10) 0.0202(5) Uani 1 1 d . . . . .
C25 C 0.04256(13) 0.17709(16) 0.26999(10) 0.0224(6) Uani 1 1 d . . . . .
H12 H -0.000306 0.155866 0.252467 0.027 Uiso 1 1 calc R U . . .
C26 C 0.06266(13) 0.25880(16) 0.26164(10) 0.0228(6) Uani 1 1 d . . . . .
H13 H 0.032264 0.293300 0.238309 0.027 Uiso 1 1 calc R U . . .
C27 C 0.24152(12) 0.26732(15) 0.34602(9) 0.0200(5) Uani 1 1 d . . . . .
C28 C 0.25388(13) 0.28497(17) 0.40169(10) 0.0242(6) Uani 1 1 d . . . . .
C29 C 0.32039(13) 0.30813(17) 0.42418(10) 0.0276(6) Uani 1 1 d . . . . .
H14 H 0.327851 0.322374 0.461386 0.033 Uiso 1 1 calc R U . . .
C30 C 0.37631(13) 0.31135(17) 0.39466(10) 0.0270(6) Uani 1 1 d . . . . .
C31 C 0.36403(13) 0.28857(17) 0.34069(10) 0.0251(6) Uani 1 1 d . . . . .
H15 H 0.401952 0.288101 0.319905 0.030 Uiso 1 1 calc R U . . .
C32 C 0.29819(13) 0.26643(16) 0.31603(10) 0.0216(5) Uani 1 1 d . . . . .
C33 C 0.19767(14) 0.2777(2) 0.43828(11) 0.0362(7) Uani 1 1 d . . . . .
H16 H 0.215821 0.246958 0.470992 0.054 Uiso 1 1 calc R U . . .
H17 H 0.157583 0.247681 0.419474 0.054 Uiso 1 1 calc R U . . .
H18 H 0.183110 0.333887 0.448132 0.054 Uiso 1 1 calc R U . . .
C34 C 0.44809(14) 0.3391(2) 0.41987(12) 0.0400(8) Uani 1 1 d . . . . .
H19 H 0.450969 0.335415 0.459252 0.060 Uiso 1 1 calc R U . . .
H20 H 0.456172 0.397103 0.409410 0.060 Uiso 1 1 calc R U . . .
H21 H 0.483519 0.302687 0.407247 0.060 Uiso 1 1 calc R U . . .
C35 C 0.28962(13) 0.23980(18) 0.25758(10) 0.0272(6) Uani 1 1 d . . . . .
H22 H 0.268447 0.285558 0.235038 0.041 Uiso 1 1 calc R U . . .
H23 H 0.259480 0.190305 0.252930 0.041 Uiso 1 1 calc R U . . .
H24 H 0.335364 0.226264 0.246837 0.041 Uiso 1 1 calc R U . . .
C36 C 0.00181(13) 0.01807(18) 0.30017(12) 0.0329(7) Uani 1 1 d . . . . .
H25 H -0.032198 0.057279 0.312021 0.049 Uiso 1 1 calc R U . . .
H26 H -0.005116 -0.037543 0.315244 0.049 Uiso 1 1 calc R U . . .
H27 H -0.004528 0.014855 0.260681 0.049 Uiso 1 1 calc R U . . .
C37 C 0.23336(13) 0.52461(16) 0.07299(10) 0.0234(6) Uani 1 1 d . . . . .
C38 C 0.30322(14) 0.51374(16) 0.06452(10) 0.0252(6) Uani 1 1 d . . . . .
C39 C 0.31838(14) 0.48510(17) 0.01426(10) 0.0284(6) Uani 1 1 d . . . . .
H28 H 0.365598 0.476533 0.008742 0.034 Uiso 1 1 calc R U . . .
C40 C 0.26584(15) 0.46898(18) -0.02767(10) 0.0306(6) Uani 1 1 d . . . . .
C41 C 0.19749(15) 0.48375(19) -0.02021(11) 0.0348(7) Uani 1 1 d . . . . .
H29 H 0.161253 0.475290 -0.049073 0.042 Uiso 1 1 calc R U . . .
C42 C 0.18187(14) 0.51085(18) 0.02927(10) 0.0302(6) Uani 1 1 d . . . . .
H30 H 0.134489 0.520526 0.033873 0.036 Uiso 1 1 calc R U . . .
C43 C 0.36572(13) 0.52871(17) 0.10583(10) 0.0254(6) Uani 1 1 d . . . . .
C44 C 0.39012(13) 0.46548(18) 0.14240(10) 0.0273(6) Uani 1 1 d . . . . .
C45 C 0.45222(14) 0.47774(19) 0.17613(11) 0.0316(7) Uani 1 1 d . . . . .
H31 H 0.468709 0.434461 0.200557 0.038 Uiso 1 1 calc R U . . .
C46 C 0.49105(14) 0.55095(18) 0.17541(11) 0.0301(6) Uani 1 1 d . . . . .
C47 C 0.46666(14) 0.61168(18) 0.13859(11) 0.0330(7) Uani 1 1 d . . . . .
H32 H 0.492805 0.661831 0.137069 0.040 Uiso 1 1 calc R U . . .
C48 C 0.40511(14) 0.60245(17) 0.10345(11) 0.0295(6) Uani 1 1 d . . . . .
C49 C 0.35069(15) 0.38511(19) 0.14574(13) 0.0411(8) Uani 1 1 d . . . . .
H33 H 0.383012 0.340635 0.159625 0.062 Uiso 1 1 calc R U . . .
H34 H 0.328197 0.369736 0.109738 0.062 Uiso 1 1 calc R U . . .
H35 H 0.315114 0.392454 0.170058 0.062 Uiso 1 1 calc R U . . .
C50 C 0.55745(15) 0.5625(2) 0.21340(12) 0.0410(8) Uani 1 1 d . . . . .
H36 H 0.588492 0.514777 0.210089 0.062 Uiso 1 1 calc R U . . .
H37 H 0.546393 0.566060 0.250570 0.062 Uiso 1 1 calc R U . . .
H38 H 0.580589 0.614262 0.204221 0.062 Uiso 1 1 calc R U . . .
C51 C 0.38438(17) 0.6713(2) 0.06325(13) 0.0457(8) Uani 1 1 d . . . . .
H39 H 0.426302 0.695844 0.051266 0.069 Uiso 1 1 calc R U . . .
H40 H 0.358691 0.714728 0.080260 0.069 Uiso 1 1 calc R U . . .
H41 H 0.354689 0.648102 0.032097 0.069 Uiso 1 1 calc R U . . .
C52 C 0.34565(17) 0.4157(2) -0.08504(12) 0.0443(8) Uani 1 1 d . . . . .
H42 H 0.375410 0.465593 -0.082336 0.066 Uiso 1 1 calc R U . . .
H43 H 0.345522 0.390305 -0.120772 0.066 Uiso 1 1 calc R U . . .
H44 H 0.363674 0.375231 -0.057226 0.066 Uiso 1 1 calc R U . . .
C53 C 0.17157(13) 0.89894(16) 0.20742(9) 0.0227(6) Uani 1 1 d . . . . .
C54 C 0.23546(13) 0.94028(16) 0.20652(9) 0.0218(5) Uani 1 1 d . . . . .
C55 C 0.23562(14) 1.02297(17) 0.18777(10) 0.0264(6) Uani 1 1 d . . . . .
H45 H 0.278762 1.051158 0.187005 0.032 Uiso 1 1 calc R U . . .
C56 C 0.17395(14) 1.06431(16) 0.17035(10) 0.0272(6) Uani 1 1 d . . . . .
C57 C 0.11079(14) 1.02551(17) 0.17353(10) 0.0274(6) Uani 1 1 d . . . . .
H46 H 0.068348 1.054594 0.163203 0.033 Uiso 1 1 calc R U . . .
C58 C 0.10998(13) 0.94393(16) 0.19191(10) 0.0241(6) Uani 1 1 d . . . . .
H47 H 0.066398 0.917503 0.194108 0.029 Uiso 1 1 calc R U . . .
C59 C 0.30420(13) 0.89887(16) 0.22461(10) 0.0226(6) Uani 1 1 d . . . . .
C60 C 0.35016(13) 0.87804(17) 0.18764(10) 0.0263(6) Uani 1 1 d . . . . .
C61 C 0.41137(14) 0.83511(18) 0.20559(11) 0.0303(6) Uani 1 1 d . . . . .
H48 H 0.441765 0.819758 0.180156 0.036 Uiso 1 1 calc R U . . .
C62 C 0.42939(13) 0.81403(18) 0.25936(11) 0.0292(6) Uani 1 1 d . . . . .
C63 C 0.38603(13) 0.84100(17) 0.29626(11) 0.0281(6) Uani 1 1 d . . . . .
H49 H 0.399338 0.830590 0.333576 0.034 Uiso 1 1 calc R U . . .
C64 C 0.32352(13) 0.88292(16) 0.28015(10) 0.0239(6) Uani 1 1 d . . . . .
C65 C 0.33815(16) 0.9015(2) 0.12847(11) 0.0379(7) Uani 1 1 d . . . . .
H50 H 0.375035 0.939754 0.120191 0.057 Uiso 1 1 calc R U . . .
H51 H 0.292775 0.929214 0.120522 0.057 Uiso 1 1 calc R U . . .
H52 H 0.338854 0.850864 0.106395 0.057 Uiso 1 1 calc R U . . .
C66 C 0.49260(15) 0.7610(2) 0.27716(13) 0.0422(8) Uani 1 1 d . . . . .
H53 H 0.507201 0.769733 0.315753 0.063 Uiso 1 1 calc R U . . .
H54 H 0.530614 0.776955 0.256701 0.063 Uiso 1 1 calc R U . . .
H55 H 0.481068 0.701787 0.270599 0.063 Uiso 1 1 calc R U . . .
C67 C 0.28056(14) 0.91199(19) 0.32255(10) 0.0334(7) Uani 1 1 d . . . . .
H56 H 0.244492 0.870285 0.326919 0.050 Uiso 1 1 calc R U . . .
H57 H 0.258492 0.965608 0.311593 0.050 Uiso 1 1 calc R U . . .
H58 H 0.310619 0.919068 0.356865 0.050 Uiso 1 1 calc R U . . .
C68 C 0.22986(15) 1.17119(18) 0.12460(11) 0.0338(7) Uani 1 1 d . . . . .
H59 H 0.268343 1.184026 0.152793 0.051 Uiso 1 1 calc R U . . .
H60 H 0.217703 1.221489 0.102950 0.051 Uiso 1 1 calc R U . . .
H61 H 0.244124 1.126620 0.101323 0.051 Uiso 1 1 calc R U . . .
C69 C 0.06090(13) 0.66677(17) 0.41921(10) 0.0241(6) Uani 1 1 d D . . . .
C70 C 0.10109(13) 0.66210(17) 0.47006(10) 0.0262(6) Uani 1 1 d D . . . .
C71 C 0.0727(6) 0.6808(9) 0.5175(3) 0.0224(19) Uani 0.66(2) 1 d . . P A 1
H62 H 0.101048 0.677291 0.551407 0.027 Uiso 0.66(2) 1 calc R U P A 1
C72 C 0.0044(4) 0.7042(6) 0.5154(3) 0.0219(14) Uani 0.66(2) 1 d . U P A 1
C73 C -0.0371(5) 0.7083(8) 0.4657(4) 0.0245(19) Uani 0.66(2) 1 d . U P A 1
H63 H -0.084353 0.725464 0.463971 0.029 Uiso 0.66(2) 1 calc R U P A 1
C74 C -0.0101(5) 0.6878(9) 0.4192(4) 0.024(2) Uani 0.66(2) 1 d . U P A 1
H64 H -0.040074 0.687625 0.386005 0.029 Uiso 0.66(2) 1 calc R U P A 1
C75 C 0.17507(14) 0.63137(18) 0.47851(10) 0.0271(6) Uani 1 1 d . . . . .
C76 C 0.23030(14) 0.68501(18) 0.46922(10) 0.0270(6) Uani 1 1 d . . . . .
C77 C 0.29803(14) 0.65431(19) 0.47749(10) 0.0311(7) Uani 1 1 d . . . . .
H65 H 0.335378 0.690774 0.472102 0.037 Uiso 1 1 calc R U . . .
C78 C 0.31314(16) 0.5721(2) 0.49336(10) 0.0362(7) Uani 1 1 d . . . . .
C79 C 0.25858(16) 0.5222(2) 0.50416(10) 0.0367(7) Uani 1 1 d . . . . .
H66 H 0.268159 0.466253 0.515704 0.044 Uiso 1 1 calc R U . . .
C80 C 0.19003(16) 0.55026(19) 0.49891(10) 0.0339(7) Uani 1 1 d . . . . .
C81 C 0.21790(14) 0.77431(18) 0.45143(11) 0.0311(7) Uani 1 1 d . . . . .
H67 H 0.260440 0.807072 0.461379 0.047 Uiso 1 1 calc R U . . .
H68 H 0.179857 0.797992 0.469116 0.047 Uiso 1 1 calc R U . . .
H69 H 0.205330 0.776090 0.412202 0.047 Uiso 1 1 calc R U . . .
C82 C 0.38672(17) 0.5387(2) 0.49752(13) 0.0509(9) Uani 1 1 d . . . . .
H70 H 0.391795 0.491519 0.522773 0.076 Uiso 1 1 calc R U . . .
H71 H 0.419580 0.583137 0.510580 0.076 Uiso 1 1 calc R U . . .
H72 H 0.396517 0.519902 0.461890 0.076 Uiso 1 1 calc R U . . .
C83 C 0.13497(17) 0.4936(2) 0.51756(12) 0.0454(8) Uani 1 1 d . . . . .
H73 H 0.136221 0.439030 0.499778 0.068 Uiso 1 1 calc R U . . .
H74 H 0.088888 0.519026 0.508235 0.068 Uiso 1 1 calc R U . . .
H75 H 0.144159 0.486194 0.556754 0.068 Uiso 1 1 calc R U . . .
C84 C 0.0183(5) 0.7481(6) 0.6053(3) 0.028(2) Uani 0.66(2) 1 d . . P A 1
H76 H 0.042061 0.697234 0.619896 0.042 Uiso 0.66(2) 1 calc R U P A 1
H77 H -0.008913 0.771871 0.632204 0.042 Uiso 0.66(2) 1 calc R U P A 1
H78 H 0.052950 0.789063 0.596639 0.042 Uiso 0.66(2) 1 calc R U P A 1
C85 C 0.0688(11) 0.700(2) 0.5123(7) 0.040(6) Uani 0.34(2) 1 d D . P A 2
H79 H 0.094899 0.703319 0.547056 0.048 Uiso 0.34(2) 1 calc R U P A 2
C86 C 0.0025(7) 0.7325(13) 0.5058(7) 0.030(3) Uani 0.34(2) 1 d D U P A 2
C87 C -0.0377(11) 0.7306(19) 0.4559(8) 0.042(6) Uani 0.34(2) 1 d D . P A 2
H80 H -0.085213 0.747606 0.451229 0.051 Uiso 0.34(2) 1 calc R U P A 2
C88 C -0.0045(9) 0.7023(17) 0.4126(7) 0.022(4) Uani 0.34(2) 1 d D U P A 2
H81 H -0.028105 0.707763 0.377074 0.027 Uiso 0.34(2) 1 calc R U P A 2
C89 C 0.0170(15) 0.777(2) 0.6032(12) 0.101(11) Uani 0.34(2) 1 d . . P A 2
H82 H 0.028294 0.723042 0.620403 0.152 Uiso 0.34(2) 1 calc R U P A 2
H83 H -0.007275 0.812316 0.627151 0.152 Uiso 0.34(2) 1 calc R U P A 2
H84 H 0.060153 0.805290 0.596222 0.152 Uiso 0.34(2) 1 calc R U P A 2
C90 C 0.28252(15) 0.5694(2) 0.35136(11) 0.0376(7) Uani 1 1 d . . . . .
H85 H 0.261394 0.566885 0.383678 0.045 Uiso 1 1 calc R U . . .
C91 C 0.30849(16) 0.4972(2) 0.33071(12) 0.0406(8) Uani 1 1 d . . . . .
H86 H 0.305049 0.445045 0.348544 0.049 Uiso 1 1 calc R U . . .
C92 C 0.33937(18) 0.5015(2) 0.28405(13) 0.0477(8) Uani 1 1 d . . . . .
H87 H 0.357961 0.452352 0.269902 0.057 Uiso 1 1 calc R U . . .
C93 C 0.34350(17) 0.5776(2) 0.25749(13) 0.0431(8) Uani 1 1 d . . . . .
H88 H 0.364577 0.580398 0.225161 0.052 Uiso 1 1 calc R U . . .
C94 C 0.31694(14) 0.6487(2) 0.27828(12) 0.0374(7) Uani 1 1 d . . . . .
H89 H 0.319156 0.700728 0.260088 0.045 Uiso 1 1 calc R U . . .
C95 C 0.28705(15) 0.6446(2) 0.32555(12) 0.0389(8) Uani 1 1 d . . . . .
H90 H 0.269560 0.694013 0.340246 0.047 Uiso 1 1 calc R U . . .
C96 C 0.0067(2) 1.0632(3) 0.5384(2) 0.0764(12) Uani 1 1 d . . . . .
H91 H 0.011530 1.107285 0.564132 0.092 Uiso 1 1 calc R U . . .
C97 C -0.0166(2) 0.9867(3) 0.55162(17) 0.0748(13) Uani 1 1 d . . . . .
H92 H -0.028154 0.976325 0.586887 0.090 Uiso 1 1 calc R U . . .
C98 C -0.0232(2) 0.9240(3) 0.51322(19) 0.0734(12) Uani 1 1 d . . . . .
H93 H -0.039644 0.870506 0.522558 0.088 Uiso 1 1 calc R U . . .

loop_
_atom_site_aniso_label
_atom_site_aniso_U_11
_atom_site_aniso_U_22
_atom_site_aniso_U_33
_atom_site_aniso_U_23
_atom_site_aniso_U_13
_atom_site_aniso_U_12
O1 0.0205(9) 0.0193(10) 0.0355(10) 0.0022(8) -0.0005(8) -0.0039(8)
O2 0.0496(13) 0.0449(13) 0.0245(10) -0.0114(9) 0.0123(9) -0.0015(11)
O3 0.0399(11) 0.0178(10) 0.0424(11) 0.0069(9) 0.0045(9) 0.0041(9)
O4 0.028(2) 0.032(3) 0.027(2) 0.0023(18) 0.0116(17) 0.0022(19)
N1 0.0221(11) 0.0198(12) 0.0192(10) 0.0006(9) 0.0032(8) -0.0018(9)
N2 0.0217(10) 0.0185(11) 0.0196(10) 0.0009(9) 0.0014(8) 0.0016(9)
N3 0.0280(11) 0.0177(11) 0.0175(10) 0.0021(9) 0.0043(9) -0.0003(9)
N4 0.0197(10) 0.0198(11) 0.0204(10) -0.0012(9) 0.0012(8) -0.0016(9)
C1 0.0179(12) 0.0269(15) 0.0183(12) -0.0031(11) 0.0007(10) -0.0020(11)
C2 0.0291(14) 0.0283(16) 0.0229(13) -0.0002(12) 0.0051(11) -0.0035(12)
C3 0.0277(14) 0.0246(15) 0.0252(13) 0.0028(11) 0.0044(11) -0.0013(12)
C4 0.0158(12) 0.0216(14) 0.0227(12) 0.0022(11) -0.0044(10) 0.0003(10)
O5 0.026(4) 0.134(18) 0.045(7) -0.042(9) 0.014(5) -0.004(8)
C5 0.0148(11) 0.0198(13) 0.0220(12) 0.0017(10) -0.0029(10) 0.0014(10)
C6 0.0181(12) 0.0188(14) 0.0223(13) -0.0004(10) -0.0002(10) 0.0034(10)
C7 0.0251(13) 0.0179(14) 0.0269(13) -0.0016(11) 0.0012(11) 0.0022(11)
C8 0.0267(13) 0.0249(15) 0.0211(13) -0.0030(11) 0.0023(11) 0.0040(12)
C9 0.0190(12) 0.0212(14) 0.0204(12) -0.0029(11) 0.0011(10) 0.0043(11)
C10 0.0220(13) 0.0244(15) 0.0183(12) -0.0021(11) 0.0002(10) 0.0026(11)
C11 0.0257(13) 0.0225(14) 0.0184(12) 0.0006(11) 0.0025(10) 0.0018(11)
C12 0.0371(15) 0.0272(15) 0.0201(13) 0.0016(12) 0.0060(11) 0.0006(13)
C13 0.0363(15) 0.0208(15) 0.0241(13) 0.0022(11) 0.0031(12) 0.0001(12)
C14 0.0226(13) 0.0188(14) 0.0222(13) 0.0018(10) -0.0004(10) 0.0014(11)
C15 0.0193(12) 0.0190(14) 0.0213(12) -0.0002(10) -0.0019(10) 0.0014(10)
C16 0.0160(12) 0.0207(14) 0.0218(12) -0.0030(10) -0.0015(10) 0.0007(10)
C17 0.0197(12) 0.0194(14) 0.0262(13) -0.0044(11) -0.0014(10) -0.0007(11)
C18 0.0202(12) 0.0257(15) 0.0226(13) -0.0071(11) 0.0024(10) -0.0009(11)
C19 0.0190(12) 0.0227(14) 0.0205(12) -0.0059(11) -0.0011(10) -0.0012(11)
C20 0.0215(13) 0.0260(15) 0.0186(12) -0.0042(11) -0.0003(10) -0.0030(11)
C21 0.0191(12) 0.0194(13) 0.0206(12) 0.0003(10) 0.0028(10) 0.0002(11)
C22 0.0191(12) 0.0202(13) 0.0183(12) -0.0005(10) 0.0038(10) -0.0001(10)
C23 0.0185(12) 0.0215(14) 0.0217(12) 0.0017(11) 0.0009(10) 0.0024(11)
C24 0.0202(12) 0.0181(14) 0.0231(13) -0.0011(10) 0.0060(10) -0.0002(11)
C25 0.0179(12) 0.0253(15) 0.0232(13) -0.0028(11) -0.0003(10) -0.0027(11)
C26 0.0218(13) 0.0225(14) 0.0232(13) 0.0006(11) -0.0001(10) 0.0028(11)
C27 0.0196(12) 0.0173(13) 0.0221(12) 0.0027(10) -0.0009(10) -0.0008(10)
C28 0.0210(13) 0.0261(15) 0.0251(13) 0.0019(11) 0.0015(11) 0.0033(11)
C29 0.0266(14) 0.0314(16) 0.0233(13) -0.0045(12) -0.0022(11) 0.0023(12)
C30 0.0218(13) 0.0267(15) 0.0313(14) -0.0007(12) -0.0019(11) -0.0018(11)
C31 0.0200(12) 0.0279(15) 0.0281(14) 0.0017(12) 0.0056(11) 0.0013(11)
C32 0.0238(13) 0.0176(13) 0.0229(13) 0.0042(10) 0.0008(10) 0.0012(11)
C33 0.0275(14) 0.054(2) 0.0270(15) -0.0021(14) 0.0041(12) 0.0018(14)
C34 0.0230(14) 0.051(2) 0.0440(17) -0.0129(15) -0.0019(13) -0.0048(14)
C35 0.0212(13) 0.0354(17) 0.0249(13) -0.0002(12) 0.0019(11) 0.0006(12)
C36 0.0221(13) 0.0264(16) 0.0493(17) 0.0013(13) 0.0005(12) -0.0056(12)
C37 0.0327(14) 0.0169(13) 0.0206(12) 0.0016(10) 0.0038(11) 0.0025(11)
C38 0.0341(15) 0.0192(14) 0.0227(13) 0.0009(11) 0.0045(11) -0.0006(12)
C39 0.0336(15) 0.0257(15) 0.0270(14) -0.0032(12) 0.0087(12) 0.0009(12)
C40 0.0452(17) 0.0260(16) 0.0221(13) -0.0035(12) 0.0105(12) -0.0007(13)
C41 0.0406(17) 0.0392(18) 0.0235(14) -0.0034(13) -0.0011(12) 0.0008(14)
C42 0.0302(14) 0.0332(17) 0.0270(14) -0.0025(12) 0.0025(12) 0.0039(13)
C43 0.0260(13) 0.0261(15) 0.0252(13) -0.0040(12) 0.0077(11) 0.0022(12)
C44 0.0253(14) 0.0287(16) 0.0294(14) -0.0010(12) 0.0088(11) -0.0006(12)
C45 0.0306(15) 0.0323(17) 0.0318(15) 0.0027(13) 0.0035(12) 0.0047(13)
C46 0.0251(14) 0.0320(17) 0.0336(15) -0.0093(13) 0.0050(12) 0.0013(13)
C47 0.0325(15) 0.0244(16) 0.0430(17) -0.0049(13) 0.0081(13) -0.0028(13)
C48 0.0302(14) 0.0257(16) 0.0331(15) -0.0020(12) 0.0063(12) 0.0009(12)
C49 0.0339(16) 0.0338(18) 0.0528(19) 0.0141(15) -0.0050(14) -0.0032(14)
C50 0.0328(16) 0.0369(19) 0.0521(19) -0.0085(15) 0.0002(14) 0.0032(14)
C51 0.0467(19) 0.0332(18) 0.055(2) 0.0098(15) -0.0014(16) -0.0054(15)
C52 0.056(2) 0.044(2) 0.0354(17) -0.0136(15) 0.0159(15) 0.0037(17)
C53 0.0283(14) 0.0198(14) 0.0196(12) -0.0010(10) 0.0008(11) 0.0006(11)
C54 0.0259(13) 0.0201(14) 0.0188(12) -0.0021(11) 0.0011(10) 0.0022(11)
C55 0.0313(14) 0.0235(15) 0.0244(13) -0.0009(11) 0.0033(11) -0.0019(12)
C56 0.0392(16) 0.0161(14) 0.0254(13) 0.0009(11) 0.0004(12) 0.0042(12)
C57 0.0290(14) 0.0245(15) 0.0273(14) -0.0006(12) -0.0025(11) 0.0064(12)
C58 0.0248(13) 0.0223(14) 0.0246(13) -0.0013(11) 0.0001(11) -0.0005(11)
C59 0.0224(13) 0.0174(13) 0.0270(13) -0.0019(11) -0.0007(11) -0.0019(11)
C60 0.0276(14) 0.0237(15) 0.0276(14) -0.0016(12) 0.0037(11) -0.0034(12)
C61 0.0278(14) 0.0289(16) 0.0355(15) -0.0042(13) 0.0091(12) -0.0018(13)
C62 0.0197(13) 0.0279(16) 0.0388(16) 0.0003(13) -0.0001(12) 0.0000(12)
C63 0.0261(14) 0.0279(16) 0.0285(14) 0.0036(12) -0.0032(11) -0.0032(12)
C64 0.0259(13) 0.0207(14) 0.0245(13) -0.0022(11) 0.0012(11) -0.0059(11)
C65 0.0443(18) 0.0404(19) 0.0294(15) 0.0021(14) 0.0068(13) 0.0017(15)
C66 0.0311(16) 0.0393(19) 0.055(2) 0.0034(16) 0.0006(14) 0.0073(14)
C67 0.0317(15) 0.0414(18) 0.0259(14) -0.0040(13) -0.0008(12) -0.0001(14)
C68 0.0510(18) 0.0222(15) 0.0288(15) 0.0028(12) 0.0073(13) 0.0024(14)
C69 0.0251(13) 0.0246(15) 0.0234(13) -0.0059(11) 0.0065(11) -0.0056(11)
C70 0.0285(14) 0.0292(16) 0.0222(13) -0.0047(11) 0.0082(11) -0.0084(12)
C71 0.027(3) 0.022(4) 0.018(3) -0.001(3) 0.002(2) -0.001(3)
C72 0.029(2) 0.016(3) 0.023(3) 0.007(2) 0.012(2) -0.005(2)
C73 0.013(3) 0.030(4) 0.033(4) -0.002(3) 0.009(2) -0.005(2)
C74 0.018(2) 0.026(5) 0.028(3) -0.003(3) 0.003(3) -0.009(3)
C75 0.0304(14) 0.0361(17) 0.0151(12) -0.0064(12) 0.0040(11) 0.0004(13)
C76 0.0286(14) 0.0351(17) 0.0175(12) -0.0085(12) 0.0029(11) -0.0016(13)
C77 0.0303(15) 0.0419(18) 0.0209(13) -0.0036(13) 0.0021(11) -0.0005(14)
C78 0.0409(17) 0.047(2) 0.0191(13) -0.0047(13) -0.0022(12) 0.0093(15)
C79 0.0490(19) 0.0363(18) 0.0231(14) 0.0012(13) -0.0020(13) 0.0041(15)
C80 0.0458(18) 0.0385(18) 0.0167(13) -0.0003(12) 0.0012(12) -0.0047(15)
C81 0.0258(14) 0.0385(18) 0.0287(14) -0.0036(13) 0.0022(12) -0.0046(13)
C82 0.050(2) 0.063(2) 0.0383(17) 0.0032(17) 0.0021(15) 0.0208(18)
C83 0.060(2) 0.045(2) 0.0301(16) 0.0062(14) 0.0016(15) -0.0083(17)
C84 0.031(3) 0.037(4) 0.019(3) -0.011(3) 0.015(2) -0.004(3)
C85 0.035(7) 0.058(18) 0.030(8) -0.002(7) 0.011(6) -0.022(6)
C86 0.029(4) 0.038(7) 0.028(5) -0.006(5) 0.019(4) -0.020(5)
C87 0.026(6) 0.070(18) 0.033(6) -0.013(8) 0.013(5) -0.019(7)
C88 0.026(4) 0.024(7) 0.020(5) -0.005(5) 0.013(4) -0.017(4)
C89 0.078(14) 0.13(2) 0.099(16) -0.098(16) 0.027(12) -0.042(16)
C90 0.0334(16) 0.049(2) 0.0291(15) -0.0071(15) 0.0000(13) -0.0022(15)
C91 0.0471(18) 0.0360(19) 0.0379(17) 0.0050(14) 0.0017(15) -0.0001(15)
C92 0.059(2) 0.036(2) 0.050(2) -0.0047(16) 0.0159(17) 0.0113(17)
C93 0.0466(19) 0.043(2) 0.0419(18) -0.0004(15) 0.0126(15) -0.0010(16)
C94 0.0317(16) 0.0325(18) 0.0448(18) 0.0027(14) -0.0078(14) -0.0040(14)
C95 0.0306(16) 0.0397(19) 0.0438(18) -0.0147(15) -0.0062(14) 0.0026(14)
C96 0.076(3) 0.069(3) 0.087(3) -0.014(3) 0.020(3) 0.003(3)
C97 0.063(3) 0.099(4) 0.062(3) 0.011(3) 0.007(2) 0.001(3)
C98 0.075(3) 0.063(3) 0.082(3) 0.007(3) 0.009(2) 0.010(2)

loop_
_atom_type_symbol
_atom_type_description
_atom_type_scat_dispersion_real
_atom_type_scat_dispersion_imag
_atom_type_scat_source
C C 0.0033 0.0016 'International Tables Vol C Tables 4.2.6.8 and 6.1.1.4'
H H 0.0000 0.0000 'International Tables Vol C Tables 4.2.6.8 and 6.1.1.4'
N N 0.0061 0.0033 'International Tables Vol C Tables 4.2.6.8 and 6.1.1.4'
O O 0.0106 0.0060 'International Tables Vol C Tables 4.2.6.8 and 6.1.1.4'

loop_
_geom_angle_atom_site_label_1
_geom_angle_atom_site_label_2
_geom_angle_atom_site_label_3
_geom_angle
_geom_angle_site_symmetry_1
_geom_angle_site_symmetry_3
_geom_angle_publ_flag
C24 O1 C36 116.40(19) . . ?
C40 O2 C52 117.4(2) . . ?
C56 O3 C68 116.6(2) . . ?
C72 O4 C84 117.2(7) . . ?
C4 N1 C1 109.9(2) . . ?
C4 N1 H1 125.1 . . ?
C1 N1 H1 125.1 . . ?
C9 N2 C6 106.0(2) . . ?
C14 N3 C11 110.2(2) . . ?
C14 N3 H2 124.9 . . ?
C11 N3 H2 124.9 . . ?
C19 N4 C16 105.6(2) . . ?
N1 C1 C20 127.3(2) . . ?
N1 C1 C2 106.5(2) . . ?
C20 C1 C2 126.0(2) . . ?
C3 C2 C1 108.5(2) . . ?
C3 C2 H3 125.7 . . ?
C1 C2 H3 125.7 . . ?
C2 C3 C4 108.2(2) . . ?
C2 C3 H4 125.9 . . ?
C4 C3 H4 125.9 . . ?
N1 C4 C5 126.8(2) . . ?
N1 C4 C3 106.9(2) . . ?
C5 C4 C3 125.9(2) . . ?
C86 O5 C89 115.9(15) . . ?
C4 C5 C6 124.1(2) . . ?
C4 C5 C21 116.1(2) . . ?
C6 C5 C21 119.0(2) . . ?
N2 C6 C5 126.1(2) . . ?
N2 C6 C7 110.3(2) . . ?
C5 C6 C7 123.5(2) . . ?
C8 C7 C6 106.4(2) . . ?
C8 C7 H5 126.8 . . ?
C6 C7 H5 126.8 . . ?
C7 C8 C9 107.2(2) . . ?
C7 C8 H6 126.4 . . ?
C9 C8 H6 126.4 . . ?
N2 C9 C10 126.2(2) . . ?
N2 C9 C8 110.0(2) . . ?
C10 C9 C8 123.7(2) . . ?
C11 C10 C9 124.4(2) . . ?
C11 C10 C37 117.7(2) . . ?
C9 C10 C37 117.5(2) . . ?
N3 C11 C10 126.8(2) . . ?
N3 C11 C12 106.6(2) . . ?
C10 C11 C12 126.4(2) . . ?
C13 C12 C11 108.4(2) . . ?
C13 C12 H7 125.8 . . ?
C11 C12 H7 125.8 . . ?
C12 C13 C14 108.3(2) . . ?
C12 C13 H8 125.9 . . ?
C14 C13 H8 125.9 . . ?
N3 C14 C15 127.3(2) . . ?
N3 C14 C13 106.5(2) . . ?
C15 C14 C13 126.1(2) . . ?
C16 C15 C14 124.8(2) . . ?
C16 C15 C53 119.0(2) . . ?
C14 C15 C53 116.0(2) . . ?
N4 C16 C15 125.8(2) . . ?
N4 C16 C17 110.1(2) . . ?
C15 C16 C17 124.1(2) . . ?
C18 C17 C16 106.7(2) . . ?
C18 C17 H9 126.6 . . ?
C16 C17 H9 126.6 . . ?
C17 C18 C19 107.2(2) . . ?
C17 C18 H10 126.4 . . ?
C19 C18 H10 126.4 . . ?
N4 C19 C20 125.7(2) . . ?
N4 C19 C18 110.3(2) . . ?
C20 C19 C18 124.0(2) . . ?
C1 C20 C19 125.0(2) . . ?
C1 C20 C69 117.2(2) . . ?
C19 C20 C69 117.8(2) . . ?
C26 C21 C22 117.9(2) . . ?
C26 C21 C5 117.5(2) . . ?
C22 C21 C5 124.6(2) . . ?
C23 C22 C21 118.9(2) . . ?
C23 C22 C27 117.3(2) . . ?
C21 C22 C27 123.8(2) . . ?
C24 C23 C22 121.6(2) . . ?
C24 C23 H11 119.2 . . ?
C22 C23 H11 119.2 . . ?
O1 C24 C25 124.0(2) . . ?
O1 C24 C23 116.1(2) . . ?
C25 C24 C23 119.9(2) . . ?
C26 C25 C24 118.4(2) . . ?
C26 C25 H12 120.8 . . ?
C24 C25 H12 120.8 . . ?
C25 C26 C21 123.3(2) . . ?
C25 C26 H13 118.3 . . ?
C21 C26 H13 118.3 . . ?
C32 C27 C28 118.8(2) . . ?
C32 C27 C22 119.4(2) . . ?
C28 C27 C22 121.5(2) . . ?
C29 C28 C27 119.1(2) . . ?
C29 C28 C33 118.4(2) . . ?
C27 C28 C33 122.4(2) . . ?
C30 C29 C28 122.7(2) . . ?
C30 C29 H14 118.6 . . ?
C28 C29 H14 118.6 . . ?
C29 C30 C31 117.3(2) . . ?
C29 C30 C34 121.7(2) . . ?
C31 C30 C34 121.1(2) . . ?
C30 C31 C32 122.2(2) . . ?
C30 C31 H15 118.9 . . ?
C32 C31 H15 118.9 . . ?
C31 C32 C27 119.6(2) . . ?
C31 C32 C35 119.0(2) . . ?
C27 C32 C35 121.4(2) . . ?
C28 C33 H16 109.5 . . ?
C28 C33 H17 109.5 . . ?
H16 C33 H17 109.5 . . ?
C28 C33 H18 109.5 . . ?
H16 C33 H18 109.5 . . ?
H17 C33 H18 109.5 . . ?
C30 C34 H19 109.5 . . ?
C30 C34 H20 109.5 . . ?
H19 C34 H20 109.5 . . ?
C30 C34 H21 109.5 . . ?
H19 C34 H21 109.5 . . ?
H20 C34 H21 109.5 . . ?
C32 C35 H22 109.5 . . ?
C32 C35 H23 109.5 . . ?
H22 C35 H23 109.5 . . ?
C32 C35 H24 109.5 . . ?
H22 C35 H24 109.5 . . ?
H23 C35 H24 109.5 . . ?
O1 C36 H25 109.5 . . ?
O1 C36 H26 109.5 . . ?
H25 C36 H26 109.5 . . ?
O1 C36 H27 109.5 . . ?
H25 C36 H27 109.5 . . ?
H26 C36 H27 109.5 . . ?
C42 C37 C38 117.8(2) . . ?
C42 C37 C10 118.3(2) . . ?
C38 C37 C10 123.8(2) . . ?
C39 C38 C37 119.2(2) . . ?
C39 C38 C43 115.2(2) . . ?
C37 C38 C43 125.6(2) . . ?
C40 C39 C38 121.4(3) . . ?
C40 C39 H28 119.3 . . ?
C38 C39 H28 119.3 . . ?
O2 C40 C41 115.9(2) . . ?
O2 C40 C39 124.8(3) . . ?
C41 C40 C39 119.3(2) . . ?
C40 C41 C42 119.8(2) . . ?
C40 C41 H29 120.1 . . ?
C42 C41 H29 120.1 . . ?
C41 C42 C37 122.3(3) . . ?
C41 C42 H30 118.8 . . ?
C37 C42 H30 118.8 . . ?
C44 C43 C48 119.3(2) . . ?
C44 C43 C38 120.5(2) . . ?
C48 C43 C38 119.7(2) . . ?
C45 C44 C43 119.2(3) . . ?
C45 C44 C49 119.5(3) . . ?
C43 C44 C49 121.3(2) . . ?
C46 C45 C44 122.5(3) . . ?
C46 C45 H31 118.8 . . ?
C44 C45 H31 118.8 . . ?
C47 C46 C45 117.4(2) . . ?
C47 C46 C50 121.8(3) . . ?
C45 C46 C50 120.9(3) . . ?
C46 C47 C48 122.6(3) . . ?
C46 C47 H32 118.7 . . ?
C48 C47 H32 118.7 . . ?
C47 C48 C43 119.0(3) . . ?
C47 C48 C51 118.4(3) . . ?
C43 C48 C51 122.5(2) . . ?
C44 C49 H33 109.5 . . ?
C44 C49 H34 109.5 . . ?
H33 C49 H34 109.5 . . ?
C44 C49 H35 109.5 . . ?
H33 C49 H35 109.5 . . ?
H34 C49 H35 109.5 . . ?
C46 C50 H36 109.5 . . ?
C46 C50 H37 109.5 . . ?
H36 C50 H37 109.5 . . ?
C46 C50 H38 109.5 . . ?
H36 C50 H38 109.5 . . ?
H37 C50 H38 109.5 . . ?
C48 C51 H39 109.5 . . ?
C48 C51 H40 109.5 . . ?
H39 C51 H40 109.5 . . ?
C48 C51 H41 109.5 . . ?
H39 C51 H41 109.5 . . ?
H40 C51 H41 109.5 . . ?
O2 C52 H42 109.5 . . ?
O2 C52 H43 109.5 . . ?
H42 C52 H43 109.5 . . ?
O2 C52 H44 109.5 . . ?
H42 C52 H44 109.5 . . ?
H43 C52 H44 109.5 . . ?
C58 C53 C54 118.3(2) . . ?
C58 C53 C15 118.4(2) . . ?
C54 C53 C15 123.2(2) . . ?
C55 C54 C53 119.2(2) . . ?
C55 C54 C59 118.4(2) . . ?
C53 C54 C59 122.4(2) . . ?
C56 C55 C54 121.1(3) . . ?
C56 C55 H45 119.5 . . ?
C54 C55 H45 119.5 . . ?
C57 C56 O3 116.2(2) . . ?
C57 C56 C55 120.1(2) . . ?
O3 C56 C55 123.7(3) . . ?
C56 C57 C58 119.3(2) . . ?
C56 C57 H46 120.4 . . ?
C58 C57 H46 120.4 . . ?
C57 C58 C53 122.0(2) . . ?
C57 C58 H47 119.0 . . ?
C53 C58 H47 119.0 . . ?
C60 C59 C64 119.5(2) . . ?
C60 C59 C54 121.1(2) . . ?
C64 C59 C54 119.3(2) . . ?
C61 C60 C59 119.3(2) . . ?
C61 C60 C65 117.2(2) . . ?
C59 C60 C65 123.5(2) . . ?
C62 C61 C60 122.1(3) . . ?
C62 C61 H48 118.9 . . ?
C60 C61 H48 118.9 . . ?
C61 C62 C63 117.9(2) . . ?
C61 C62 C66 121.2(3) . . ?
C63 C62 C66 120.8(2) . . ?
C62 C63 C64 122.0(2) . . ?
C62 C63 H49 119.0 . . ?
C64 C63 H49 119.0 . . ?
C63 C64 C59 118.8(2) . . ?
C63 C64 C67 118.7(2) . . ?
C59 C64 C67 122.4(2) . . ?
C60 C65 H50 109.5 . . ?
C60 C65 H51 109.5 . . ?
H50 C65 H51 109.5 . . ?
C60 C65 H52 109.5 . . ?
H50 C65 H52 109.5 . . ?
H51 C65 H52 109.5 . . ?
C62 C66 H53 109.5 . . ?
C62 C66 H54 109.5 . . ?
H53 C66 H54 109.5 . . ?
C62 C66 H55 109.5 . . ?
H53 C66 H55 109.5 . . ?
H54 C66 H55 109.5 . . ?
C64 C67 H56 109.5 . . ?
C64 C67 H57 109.5 . . ?
H56 C67 H57 109.5 . . ?
C64 C67 H58 109.5 . . ?
H56 C67 H58 109.5 . . ?
H57 C67 H58 109.5 . . ?
O3 C68 H59 109.5 . . ?
O3 C68 H60 109.5 . . ?
H59 C68 H60 109.5 . . ?
O3 C68 H61 109.5 . . ?
H59 C68 H61 109.5 . . ?
H60 C68 H61 109.5 . . ?
C88 C69 C70 121.7(8) . . ?
C70 C69 C74 116.1(5) . . ?
C88 C69 C20 114.5(8) . . ?
C70 C69 C20 123.2(2) . . ?
C74 C69 C20 120.6(4) . . ?
C71 C70 C69 121.6(4) . . ?
C69 C70 C85 113.7(8) . . ?
C71 C70 C75 114.7(4) . . ?
C69 C70 C75 123.6(2) . . ?
C85 C70 C75 122.2(8) . . ?
C72 C71 C70 120.2(7) . . ?
C72 C71 H62 119.9 . . ?
C70 C71 H62 119.9 . . ?
O4 C72 C71 123.7(7) . . ?
O4 C72 C73 116.6(7) . . ?
C71 C72 C73 119.6(6) . . ?
C74 C73 C72 120.4(8) . . ?
C74 C73 H63 119.8 . . ?
C72 C73 H63 119.8 . . ?
C73 C74 C69 121.9(7) . . ?
C73 C74 H64 119.0 . . ?
C69 C74 H64 119.0 . . ?
C80 C75 C76 119.5(3) . . ?
C80 C75 C70 120.0(3) . . ?
C76 C75 C70 120.4(3) . . ?
C77 C76 C75 118.7(3) . . ?
C77 C76 C81 119.4(3) . . ?
C75 C76 C81 121.9(2) . . ?
C76 C77 C78 122.4(3) . . ?
C76 C77 H65 118.8 . . ?
C78 C77 H65 118.8 . . ?
C79 C78 C77 117.6(3) . . ?
C79 C78 C82 121.4(3) . . ?
C77 C78 C82 121.0(3) . . ?
C78 C79 C80 122.7(3) . . ?
C78 C79 H66 118.6 . . ?
C80 C79 H66 118.6 . . ?
C79 C80 C75 118.7(3) . . ?
C79 C80 C83 118.5(3) . . ?
C75 C80 C83 122.7(3) . . ?
C76 C81 H67 109.5 . . ?
C76 C81 H68 109.5 . . ?
H67 C81 H68 109.5 . . ?
C76 C81 H69 109.5 . . ?
H67 C81 H69 109.5 . . ?
H68 C81 H69 109.5 . . ?
C78 C82 H70 109.5 . . ?
C78 C82 H71 109.5 . . ?
H70 C82 H71 109.5 . . ?
C78 C82 H72 109.5 . . ?
H70 C82 H72 109.5 . . ?
H71 C82 H72 109.5 . . ?
C80 C83 H73 109.5 . . ?
C80 C83 H74 109.5 . . ?
H73 C83 H74 109.5 . . ?
C80 C83 H75 109.5 . . ?
H73 C83 H75 109.5 . . ?
H74 C83 H75 109.5 . . ?
O4 C84 H76 109.5 . . ?
O4 C84 H77 109.5 . . ?
H76 C84 H77 109.5 . . ?
O4 C84 H78 109.5 . . ?
H76 C84 H78 109.5 . . ?
H77 C84 H78 109.5 . . ?
C86 C85 C70 124.2(12) . . ?
C86 C85 H79 117.9 . . ?
C70 C85 H79 117.9 . . ?
C85 C86 C87 120.6(12) . . ?
C85 C86 O5 123.4(12) . . ?
C87 C86 O5 115.9(13) . . ?
C88 C87 C86 116.2(15) . . ?
C88 C87 H80 121.9 . . ?
C86 C87 H80 121.9 . . ?
C69 C88 C87 123.0(14) . . ?
C69 C88 H81 118.5 . . ?
C87 C88 H81 118.5 . . ?
O5 C89 H82 109.5 . . ?
O5 C89 H83 109.5 . . ?
H82 C89 H83 109.5 . . ?
O5 C89 H84 109.5 . . ?
H82 C89 H84 109.5 . . ?
H83 C89 H84 109.5 . . ?
C95 C90 C91 120.5(3) . . ?
C95 C90 H85 119.8 . . ?
C91 C90 H85 119.8 . . ?
C92 C91 C90 119.3(3) . . ?
C92 C91 H86 120.3 . . ?
C90 C91 H86 120.3 . . ?
C91 C92 C93 120.4(3) . . ?
C91 C92 H87 119.8 . . ?
C93 C92 H87 119.8 . . ?
C94 C93 C92 119.6(3) . . ?
C94 C93 H88 120.2 . . ?
C92 C93 H88 120.2 . . ?
C93 C94 C95 120.0(3) . . ?
C93 C94 H89 120.0 . . ?
C95 C94 H89 120.0 . . ?
C90 C95 C94 120.2(3) . . ?
C90 C95 H90 119.9 . . ?
C94 C95 H90 119.9 . . ?
C97 C96 C98 118.9(4) . 3_576 ?
C97 C96 H91 120.6 . . ?
C98 C96 H91 120.6 3_576 . ?
C96 C97 C98 119.2(4) . . ?
C96 C97 H92 120.4 . . ?
C98 C97 H92 120.4 . . ?
C96 C98 C97 121.9(4) 3_576 . ?
C96 C98 H93 119.0 3_576 . ?
C97 C98 H93 119.0 . . ?

loop_
_geom_bond_atom_site_label_1
_geom_bond_atom_site_label_2
_geom_bond_distance
_geom_bond_site_symmetry_2
_geom_bond_publ_flag
O1 C24 1.373(3) . ?
O1 C36 1.428(3) . ?
O2 C40 1.372(3) . ?
O2 C52 1.425(4) . ?
O3 C56 1.383(3) . ?
O3 C68 1.423(3) . ?
O4 C72 1.358(9) . ?
O4 C84 1.380(12) . ?
N1 C4 1.374(3) . ?
N1 C1 1.378(3) . ?
N1 H1 0.8800 . ?
N2 C9 1.369(3) . ?
N2 C6 1.371(3) . ?
N3 C14 1.372(3) . ?
N3 C11 1.374(3) . ?
N3 H2 0.8800 . ?
N4 C19 1.372(3) . ?
N4 C16 1.376(3) . ?
C1 C20 1.402(4) . ?
C1 C2 1.428(4) . ?
C2 C3 1.354(4) . ?
C2 H3 0.9500 . ?
C3 C4 1.428(4) . ?
C3 H4 0.9500 . ?
C4 C5 1.403(3) . ?
O5 C86 1.414(17) . ?
O5 C89 1.56(3) . ?
C5 C6 1.406(3) . ?
C5 C21 1.507(3) . ?
C6 C7 1.460(3) . ?
C7 C8 1.345(4) . ?
C7 H5 0.9500 . ?
C8 C9 1.458(3) . ?
C8 H6 0.9500 . ?
C9 C10 1.410(4) . ?
C10 C11 1.395(4) . ?
C10 C37 1.503(3) . ?
C11 C12 1.425(4) . ?
C12 C13 1.353(4) . ?
C12 H7 0.9500 . ?
C13 C14 1.430(3) . ?
C13 H8 0.9500 . ?
C14 C15 1.404(3) . ?
C15 C16 1.402(3) . ?
C15 C53 1.498(4) . ?
C16 C17 1.455(3) . ?
C17 C18 1.343(4) . ?
C17 H9 0.9500 . ?
C18 C19 1.449(4) . ?
C18 H10 0.9500 . ?
C19 C20 1.406(4) . ?
C20 C69 1.498(3) . ?
C21 C26 1.387(3) . ?
C21 C22 1.417(3) . ?
C22 C23 1.392(3) . ?
C22 C27 1.510(3) . ?
C23 C24 1.391(3) . ?
C23 H11 0.9500 . ?
C24 C25 1.385(3) . ?
C25 C26 1.384(4) . ?
C25 H12 0.9500 . ?
C26 H13 0.9500 . ?
C27 C32 1.403(3) . ?
C27 C28 1.410(3) . ?
C28 C29 1.387(3) . ?
C28 C33 1.509(4) . ?
C29 C30 1.384(4) . ?
C29 H14 0.9500 . ?
C30 C31 1.388(3) . ?
C30 C34 1.517(3) . ?
C31 C32 1.389(3) . ?
C31 H15 0.9500 . ?
C32 C35 1.510(3) . ?
C33 H16 0.9800 . ?
C33 H17 0.9800 . ?
C33 H18 0.9800 . ?
C34 H19 0.9800 . ?
C34 H20 0.9800 . ?
C34 H21 0.9800 . ?
C35 H22 0.9800 . ?
C35 H23 0.9800 . ?
C35 H24 0.9800 . ?
C36 H25 0.9800 . ?
C36 H26 0.9800 . ?
C36 H27 0.9800 . ?
C37 C42 1.400(3) . ?
C37 C38 1.404(4) . ?
C38 C39 1.401(4) . ?
C38 C43 1.507(3) . ?
C39 C40 1.389(4) . ?
C39 H28 0.9500 . ?
C40 C41 1.378(4) . ?
C41 C42 1.378(4) . ?
C41 H29 0.9500 . ?
C42 H30 0.9500 . ?
C43 C44 1.403(4) . ?
C43 C48 1.407(4) . ?
C44 C45 1.392(4) . ?
C44 C49 1.500(4) . ?
C45 C46 1.390(4) . ?
C45 H31 0.9500 . ?
C46 C47 1.378(4) . ?
C46 C50 1.509(4) . ?
C47 C48 1.395(4) . ?
C47 H32 0.9500 . ?
C48 C51 1.509(4) . ?
C49 H33 0.9800 . ?
C49 H34 0.9800 . ?
C49 H35 0.9800 . ?
C50 H36 0.9800 . ?
C50 H37 0.9800 . ?
C50 H38 0.9800 . ?
C51 H39 0.9800 . ?
C51 H40 0.9800 . ?
C51 H41 0.9800 . ?
C52 H42 0.9800 . ?
C52 H43 0.9800 . ?
C52 H44 0.9800 . ?
C53 C58 1.403(3) . ?
C53 C54 1.403(3) . ?
C54 C55 1.401(4) . ?
C54 C59 1.502(3) . ?
C55 C56 1.384(4) . ?
C55 H45 0.9500 . ?
C56 C57 1.380(4) . ?
C57 C58 1.381(4) . ?
C57 H46 0.9500 . ?
C58 H47 0.9500 . ?
C59 C60 1.399(4) . ?
C59 C64 1.414(3) . ?
C60 C61 1.392(4) . ?
C60 C65 1.514(4) . ?
C61 C62 1.386(4) . ?
C61 H48 0.9500 . ?
C62 C63 1.390(4) . ?
C62 C66 1.507(4) . ?
C63 C64 1.396(4) . ?
C63 H49 0.9500 . ?
C64 C67 1.499(4) . ?
C65 H50 0.9800 . ?
C65 H51 0.9800 . ?
C65 H52 0.9800 . ?
C66 H53 0.9800 . ?
C66 H54 0.9800 . ?
C66 H55 0.9800 . ?
C67 H56 0.9800 . ?
C67 H57 0.9800 . ?
C67 H58 0.9800 . ?
C68 H59 0.9800 . ?
C68 H60 0.9800 . ?
C68 H61 0.9800 . ?
C69 C88 1.376(14) . ?
C69 C70 1.406(3) . ?
C69 C74 1.414(9) . ?
C70 C71 1.400(9) . ?
C70 C85 1.426(14) . ?
C70 C75 1.502(4) . ?
C71 C72 1.366(9) . ?
C71 H62 0.9500 . ?
C72 C73 1.393(8) . ?
C73 C74 1.370(10) . ?
C73 H63 0.9500 . ?
C74 H64 0.9500 . ?
C75 C80 1.408(4) . ?
C75 C76 1.410(4) . ?
C76 C77 1.389(4) . ?
C76 C81 1.503(4) . ?
C77 C78 1.391(4) . ?
C77 H65 0.9500 . ?
C78 C79 1.376(4) . ?
C78 C82 1.511(4) . ?
C79 C80 1.389(4) . ?
C79 H66 0.9500 . ?
C80 C83 1.514(4) . ?
C81 H67 0.9800 . ?
C81 H68 0.9800 . ?
C81 H69 0.9800 . ?
C82 H70 0.9800 . ?
C82 H71 0.9800 . ?
C82 H72 0.9800 . ?
C83 H73 0.9800 . ?
C83 H74 0.9800 . ?
C83 H75 0.9800 . ?
C84 H76 0.9800 . ?
C84 H77 0.9800 . ?
C84 H78 0.9800 . ?
C85 C86 1.373(15) . ?
C85 H79 0.9500 . ?
C86 C87 1.386(15) . ?
C87 C88 1.400(17) . ?
C87 H80 0.9500 . ?
C88 H81 0.9500 . ?
C89 H82 0.9800 . ?
C89 H83 0.9800 . ?
C89 H84 0.9800 . ?
C90 C95 1.370(4) . ?
C90 C91 1.383(4) . ?
C90 H85 0.9500 . ?
C91 C92 1.376(4) . ?
C91 H86 0.9500 . ?
C92 C93 1.391(4) . ?
C92 H87 0.9500 . ?
C93 C94 1.374(4) . ?
C93 H88 0.9500 . ?
C94 C95 1.380(4) . ?
C94 H89 0.9500 . ?
C95 H90 0.9500 . ?
C96 C97 1.358(6) . ?
C96 C98 1.381(6) 3_576 ?
C96 H91 0.9500 . ?
C97 C98 1.381(6) . ?
C97 H92 0.9500 . ?
C98 H93 0.9500 . ?

loop_
_geom_torsion_atom_site_label_1
_geom_torsion_atom_site_label_2
_geom_torsion_atom_site_label_3
_geom_torsion_atom_site_label_4
_geom_torsion
_geom_torsion_site_symmetry_1
_geom_torsion_site_symmetry_2
_geom_torsion_site_symmetry_3
_geom_torsion_site_symmetry_4
_geom_torsion_publ_flag
C4 N1 C1 C20 -178.4(2) . . . . ?
C4 N1 C1 C2 -1.0(3) . . . . ?
N1 C1 C2 C3 1.1(3) . . . . ?
C20 C1 C2 C3 178.7(2) . . . . ?
C1 C2 C3 C4 -0.9(3) . . . . ?
C1 N1 C4 C5 173.9(2) . . . . ?
C1 N1 C4 C3 0.4(3) . . . . ?
C2 C3 C4 N1 0.3(3) . . . . ?
C2 C3 C4 C5 -173.2(2) . . . . ?
N1 C4 C5 C6 -5.8(4) . . . . ?
C3 C4 C5 C6 166.4(2) . . . . ?
N1 C4 C5 C21 -175.6(2) . . . . ?
C3 C4 C5 C21 -3.4(3) . . . . ?
C9 N2 C6 C5 178.3(2) . . . . ?
C9 N2 C6 C7 -2.5(3) . . . . ?
C4 C5 C6 N2 12.9(4) . . . . ?
C21 C5 C6 N2 -177.5(2) . . . . ?
C4 C5 C6 C7 -166.2(2) . . . . ?
C21 C5 C6 C7 3.3(3) . . . . ?
N2 C6 C7 C8 1.6(3) . . . . ?
C5 C6 C7 C8 -179.2(2) . . . . ?
C6 C7 C8 C9 -0.1(3) . . . . ?
C6 N2 C9 C10 -177.0(2) . . . . ?
C6 N2 C9 C8 2.4(3) . . . . ?
C7 C8 C9 N2 -1.4(3) . . . . ?
C7 C8 C9 C10 177.9(2) . . . . ?
N2 C9 C10 C11 -13.6(4) . . . . ?
C8 C9 C10 C11 167.1(2) . . . . ?
N2 C9 C10 C37 173.0(2) . . . . ?
C8 C9 C10 C37 -6.3(3) . . . . ?
C14 N3 C11 C10 -176.6(2) . . . . ?
C14 N3 C11 C12 -1.3(3) . . . . ?
C9 C10 C11 N3 5.0(4) . . . . ?
C37 C10 C11 N3 178.5(2) . . . . ?
C9 C10 C11 C12 -169.3(2) . . . . ?
C37 C10 C11 C12 4.1(4) . . . . ?
N3 C11 C12 C13 0.6(3) . . . . ?
C10 C11 C12 C13 175.9(3) . . . . ?
C11 C12 C13 C14 0.3(3) . . . . ?
C11 N3 C14 C15 178.1(2) . . . . ?
C11 N3 C14 C13 1.4(3) . . . . ?
C12 C13 C14 N3 -1.0(3) . . . . ?
C12 C13 C14 C15 -177.7(2) . . . . ?
N3 C14 C15 C16 -5.2(4) . . . . ?
C13 C14 C15 C16 170.9(2) . . . . ?
N3 C14 C15 C53 179.3(2) . . . . ?
C13 C14 C15 C53 -4.7(4) . . . . ?
C19 N4 C16 C15 177.3(2) . . . . ?
C19 N4 C16 C17 -1.4(3) . . . . ?
C14 C15 C16 N4 4.7(4) . . . . ?
C53 C15 C16 N4 -179.8(2) . . . . ?
C14 C15 C16 C17 -176.7(2) . . . . ?
C53 C15 C16 C17 -1.2(3) . . . . ?
N4 C16 C17 C18 0.6(3) . . . . ?
C15 C16 C17 C18 -178.2(2) . . . . ?
C16 C17 C18 C19 0.5(3) . . . . ?
C16 N4 C19 C20 -177.1(2) . . . . ?
C16 N4 C19 C18 1.7(3) . . . . ?
C17 C18 C19 N4 -1.4(3) . . . . ?
C17 C18 C19 C20 177.4(2) . . . . ?
N1 C1 C20 C19 6.2(4) . . . . ?
C2 C1 C20 C19 -170.8(2) . . . . ?
N1 C1 C20 C69 -176.5(2) . . . . ?
C2 C1 C20 C69 6.5(4) . . . . ?
N4 C19 C20 C1 -3.6(4) . . . . ?
C18 C19 C20 C1 177.8(2) . . . . ?
N4 C19 C20 C69 179.1(2) . . . . ?
C18 C19 C20 C69 0.5(3) . . . . ?
C4 C5 C21 C26 95.9(3) . . . . ?
C6 C5 C21 C26 -74.5(3) . . . . ?
C4 C5 C21 C22 -81.9(3) . . . . ?
C6 C5 C21 C22 107.7(3) . . . . ?
C26 C21 C22 C23 -1.6(3) . . . . ?
C5 C21 C22 C23 176.2(2) . . . . ?
C26 C21 C22 C27 176.8(2) . . . . ?
C5 C21 C22 C27 -5.4(4) . . . . ?
C21 C22 C23 C24 0.1(4) . . . . ?
C27 C22 C23 C24 -178.4(2) . . . . ?
C36 O1 C24 C25 -6.7(3) . . . . ?
C36 O1 C24 C23 171.8(2) . . . . ?
C22 C23 C24 O1 -176.6(2) . . . . ?
C22 C23 C24 C25 1.9(4) . . . . ?
O1 C24 C25 C26 176.1(2) . . . . ?
C23 C24 C25 C26 -2.3(4) . . . . ?
C24 C25 C26 C21 0.8(4) . . . . ?
C22 C21 C26 C25 1.2(4) . . . . ?
C5 C21 C26 C25 -176.7(2) . . . . ?
C23 C22 C27 C32 97.7(3) . . . . ?
C21 C22 C27 C32 -80.7(3) . . . . ?
C23 C22 C27 C28 -75.5(3) . . . . ?
C21 C22 C27 C28 106.1(3) . . . . ?
C32 C27 C28 C29 5.7(4) . . . . ?
C22 C27 C28 C29 178.9(2) . . . . ?
C32 C27 C28 C33 -172.9(3) . . . . ?
C22 C27 C28 C33 0.3(4) . . . . ?
C27 C28 C29 C30 -2.8(4) . . . . ?
C33 C28 C29 C30 175.8(3) . . . . ?
C28 C29 C30 C31 -1.3(4) . . . . ?
C28 C29 C30 C34 178.4(3) . . . . ?
C29 C30 C31 C32 2.5(4) . . . . ?
C34 C30 C31 C32 -177.1(3) . . . . ?
C30 C31 C32 C27 0.4(4) . . . . ?
C30 C31 C32 C35 -178.1(2) . . . . ?
C28 C27 C32 C31 -4.5(4) . . . . ?
C22 C27 C32 C31 -177.9(2) . . . . ?
C28 C27 C32 C35 174.0(2) . . . . ?
C22 C27 C32 C35 0.6(4) . . . . ?
C11 C10 C37 C42 -94.5(3) . . . . ?
C9 C10 C37 C42 79.4(3) . . . . ?
C11 C10 C37 C38 87.8(3) . . . . ?
C9 C10 C37 C38 -98.3(3) . . . . ?
C42 C37 C38 C39 -3.7(4) . . . . ?
C10 C37 C38 C39 174.0(2) . . . . ?
C42 C37 C38 C43 177.6(3) . . . . ?
C10 C37 C38 C43 -4.7(4) . . . . ?
C37 C38 C39 C40 1.4(4) . . . . ?
C43 C38 C39 C40 -179.8(2) . . . . ?
C52 O2 C40 C41 -174.5(3) . . . . ?
C52 O2 C40 C39 5.7(4) . . . . ?
C38 C39 C40 O2 -178.2(3) . . . . ?
C38 C39 C40 C41 1.9(4) . . . . ?
O2 C40 C41 C42 177.4(3) . . . . ?
C39 C40 C41 C42 -2.7(4) . . . . ?
C40 C41 C42 C37 0.3(5) . . . . ?
C38 C37 C42 C41 3.0(4) . . . . ?
C10 C37 C42 C41 -174.9(3) . . . . ?
C39 C38 C43 C44 -93.1(3) . . . . ?
C37 C38 C43 C44 85.7(3) . . . . ?
C39 C38 C43 C48 78.9(3) . . . . ?
C37 C38 C43 C48 -102.3(3) . . . . ?
C48 C43 C44 C45 1.0(4) . . . . ?
C38 C43 C44 C45 173.1(2) . . . . ?
C48 C43 C44 C49 -178.9(3) . . . . ?
C38 C43 C44 C49 -6.8(4) . . . . ?
C43 C44 C45 C46 0.6(4) . . . . ?
C49 C44 C45 C46 -179.5(3) . . . . ?
C44 C45 C46 C47 -1.6(4) . . . . ?
C44 C45 C46 C50 178.8(3) . . . . ?
C45 C46 C47 C48 0.9(4) . . . . ?
C50 C46 C47 C48 -179.5(3) . . . . ?
C46 C47 C48 C43 0.6(4) . . . . ?
C46 C47 C48 C51 -177.8(3) . . . . ?
C44 C43 C48 C47 -1.6(4) . . . . ?
C38 C43 C48 C47 -173.7(2) . . . . ?
C44 C43 C48 C51 176.7(3) . . . . ?
C38 C43 C48 C51 4.6(4) . . . . ?
C16 C15 C53 C58 -69.0(3) . . . . ?
C14 C15 C53 C58 106.8(3) . . . . ?
C16 C15 C53 C54 114.8(3) . . . . ?
C14 C15 C53 C54 -69.3(3) . . . . ?
C58 C53 C54 C55 -3.1(3) . . . . ?
C15 C53 C54 C55 173.0(2) . . . . ?
C58 C53 C54 C59 177.3(2) . . . . ?
C15 C53 C54 C59 -6.6(4) . . . . ?
C53 C54 C55 C56 0.2(4) . . . . ?
C59 C54 C55 C56 179.7(2) . . . . ?
C68 O3 C56 C57 -154.5(2) . . . . ?
C68 O3 C56 C55 25.1(3) . . . . ?
C54 C55 C56 C57 3.0(4) . . . . ?
C54 C55 C56 O3 -176.6(2) . . . . ?
O3 C56 C57 C58 176.6(2) . . . . ?
C55 C56 C57 C58 -3.0(4) . . . . ?
C56 C57 C58 C53 -0.1(4) . . . . ?
C54 C53 C58 C57 3.2(4) . . . . ?
C15 C53 C58 C57 -173.1(2) . . . . ?
C55 C54 C59 C60 -68.9(3) . . . . ?
C53 C54 C59 C60 110.6(3) . . . . ?
C55 C54 C59 C64 109.3(3) . . . . ?
C53 C54 C59 C64 -71.2(3) . . . . ?
C64 C59 C60 C61 5.8(4) . . . . ?
C54 C59 C60 C61 -176.1(2) . . . . ?
C64 C59 C60 C65 -172.7(2) . . . . ?
C54 C59 C60 C65 5.5(4) . . . . ?
C59 C60 C61 C62 -1.7(4) . . . . ?
C65 C60 C61 C62 176.8(3) . . . . ?
C60 C61 C62 C63 -3.4(4) . . . . ?
C60 C61 C62 C66 174.5(3) . . . . ?
C61 C62 C63 C64 4.5(4) . . . . ?
C66 C62 C63 C64 -173.4(3) . . . . ?
C62 C63 C64 C59 -0.5(4) . . . . ?
C62 C63 C64 C67 -178.4(3) . . . . ?
C60 C59 C64 C63 -4.7(4) . . . . ?
C54 C59 C64 C63 177.1(2) . . . . ?
C60 C59 C64 C67 173.2(2) . . . . ?
C54 C59 C64 C67 -5.0(4) . . . . ?
C1 C20 C69 C88 -112.0(14) . . . . ?
C19 C20 C69 C88 65.5(14) . . . . ?
C1 C20 C69 C70 76.5(3) . . . . ?
C19 C20 C69 C70 -106.0(3) . . . . ?
C1 C20 C69 C74 -99.4(8) . . . . ?
C19 C20 C69 C74 78.1(8) . . . . ?
C74 C69 C70 C71 -2.7(11) . . . . ?
C20 C69 C70 C71 -178.7(8) . . . . ?
C88 C69 C70 C85 -2(2) . . . . ?
C20 C69 C70 C85 168.5(16) . . . . ?
C88 C69 C70 C75 -174.1(15) . . . . ?
C74 C69 C70 C75 172.8(7) . . . . ?
C20 C69 C70 C75 -3.2(4) . . . . ?
C69 C70 C71 C72 0.1(16) . . . . ?
C75 C70 C71 C72 -175.8(9) . . . . ?
C84 O4 C72 C71 14.8(12) . . . . ?
C84 O4 C72 C73 -161.7(8) . . . . ?
C70 C71 C72 O4 -175.6(9) . . . . ?
C70 C71 C72 C73 0.7(17) . . . . ?
O4 C72 C73 C74 177.7(10) . . . . ?
C71 C72 C73 C74 1.1(17) . . . . ?
C72 C73 C74 C69 -3.9(19) . . . . ?
C70 C69 C74 C73 4.6(15) . . . . ?
C20 C69 C74 C73 -179.3(9) . . . . ?
C71 C70 C75 C80 72.6(8) . . . . ?
C69 C70 C75 C80 -103.2(3) . . . . ?
C85 C70 C75 C80 85.9(17) . . . . ?
C71 C70 C75 C76 -103.5(8) . . . . ?
C69 C70 C75 C76 80.7(3) . . . . ?
C85 C70 C75 C76 -90.3(17) . . . . ?
C80 C75 C76 C77 3.8(4) . . . . ?
C70 C75 C76 C77 180.0(2) . . . . ?
C80 C75 C76 C81 -175.4(2) . . . . ?
C70 C75 C76 C81 0.8(4) . . . . ?
C75 C76 C77 C78 1.5(4) . . . . ?
C81 C76 C77 C78 -179.3(2) . . . . ?
C76 C77 C78 C79 -4.0(4) . . . . ?
C76 C77 C78 C82 174.9(2) . . . . ?
C77 C78 C79 C80 1.2(4) . . . . ?
C82 C78 C79 C80 -177.7(3) . . . . ?
C78 C79 C80 C75 4.0(4) . . . . ?
C78 C79 C80 C83 -173.4(3) . . . . ?
C76 C75 C80 C79 -6.5(4) . . . . ?
C70 C75 C80 C79 177.3(2) . . . . ?
C76 C75 C80 C83 170.9(2) . . . . ?
C70 C75 C80 C83 -5.3(4) . . . . ?
C69 C70 C85 C86 5(3) . . . . ?
C75 C70 C85 C86 177.0(18) . . . . ?
C70 C85 C86 C87 -1(4) . . . . ?
C70 C85 C86 O5 174.7(19) . . . . ?
C89 O5 C86 C85 12(3) . . . . ?
C89 O5 C86 C87 -171.9(17) . . . . ?
C85 C86 C87 C88 -6(3) . . . . ?
O5 C86 C87 C88 178.0(19) . . . . ?
C70 C69 C88 C87 -5(3) . . . . ?
C20 C69 C88 C87 -176(2) . . . . ?
C86 C87 C88 C69 9(4) . . . . ?
C95 C90 C91 C92 0.4(4) . . . . ?
C90 C91 C92 C93 -0.9(5) . . . . ?
C91 C92 C93 C94 0.4(5) . . . . ?
C92 C93 C94 C95 0.7(5) . . . . ?
C91 C90 C95 C94 0.7(4) . . . . ?
C93 C94 C95 C90 -1.3(4) . . . . ?
C98 C96 C97 C98 -0.2(7) 3_576 . . . ?
C96 C97 C98 C96 0.2(7) . . . 3_576 ?
